data_7007789
loop_
_publ_author_name
'Suarez-Moreira, Edward'
'Hannibal, Luciana'
'Smith, Clyde A.'
'Chavez, Roberto A.'
'Jacobsen, Donald W.'
'Brasch, Nicola E.'

_publ_section_title
;
 A simple, convenient method to synthesize cobalamins: synthesis of
 homocysteinylcobalamin, N-acetylcysteinylcobalamin,
 2-N-acetylamino-2-carbomethoxyethanethiolatocobalamin,
 sulfitocobalamin and nitrocobalamin.
;
_journal_issue 44
_journal_name_full 'Dalton transactions (Cambridge, England : 2003)'
_journal_page_first 5269
_journal_page_last 5277
_journal_paper_doi 10.1039/b610158e
_journal_year 2006
_chemical_absolute_configuration unk
_chemical_formula_sum 'C67 H97 Co N14 Na O35 P S'
_chemical_formula_weight 1819.54
_chemical_name_systematic
;
?
;
_space_group_IT_number 19
_symmetry_cell_setting orthorhombic
_symmetry_space_group_name_Hall 'P 2ac 2ab'
_symmetry_space_group_name_H-M 'P 21 21 21'
_atom_sites_solution_hydrogens geom
_atom_sites_solution_primary direct
_atom_sites_solution_secondary difmap
_audit_creation_method SHELXL-97
_cell_angle_alpha 90.00
_cell_angle_beta 90.00
_cell_angle_gamma 90.00
_cell_formula_units_Z 4
_cell_length_a 16.1530(10)
_cell_length_b 21.0760(10)
_cell_length_c 25.4490(10)
_cell_measurement_reflns_used N/A
_cell_measurement_temperature 293(2)
_cell_measurement_theta_max N/A
_cell_measurement_theta_min N/A
_cell_volume 8663.9(8)
_computing_structure_refinement 'SHELXL-97 (Sheldrick, 1997)'
_computing_structure_solution 'SHELXS-97 (Sheldrick, 1990)'
_diffrn_ambient_temperature 293(2)
_diffrn_detector_area_resol_mean 9.7
_diffrn_measured_fraction_theta_full 0.987
_diffrn_measured_fraction_theta_max 0.863
_diffrn_measurement_device_type 'ADSC Q-315 CCD'
_diffrn_measurement_method oscillation
_diffrn_radiation_monochromator graphite
_diffrn_radiation_source wiggler
_diffrn_radiation_type synchrotron
_diffrn_radiation_wavelength 0.81797
_diffrn_reflns_av_R_equivalents 0.0000
_diffrn_reflns_av_sigmaI/netI 0.1193
_diffrn_reflns_limit_h_max 19
_diffrn_reflns_limit_h_min -19
_diffrn_reflns_limit_k_max 25
_diffrn_reflns_limit_k_min -25
_diffrn_reflns_limit_l_max 32
_diffrn_reflns_limit_l_min -32
_diffrn_reflns_number 17617
_diffrn_reflns_theta_full 29.40
_diffrn_reflns_theta_max 32.96
_diffrn_reflns_theta_min 2.15
_diffrn_standards_decay_% N/A
_diffrn_standards_interval_count N/A
_diffrn_standards_interval_time N/A
_diffrn_standards_number N/A
_exptl_absorpt_coefficient_mu 0.339
_exptl_absorpt_correction_type none
_exptl_crystal_colour red
_exptl_crystal_density_diffrn 1.395
_exptl_crystal_density_meas ?
_exptl_crystal_density_method .
_exptl_crystal_description rod
_exptl_crystal_F_000 3816
_exptl_crystal_size_max 0.3
_exptl_crystal_size_mid 0.1
_exptl_crystal_size_min 0.1
_refine_diff_density_max 1.303
_refine_diff_density_min -1.073
_refine_diff_density_rms 0.136
_refine_ls_abs_structure_details 'Flack H D (1983), Acta Cryst. A39, 876-881'
_refine_ls_abs_structure_Flack -0.071(17)
_refine_ls_extinction_method none
_refine_ls_goodness_of_fit_ref 0.986
_refine_ls_hydrogen_treatment mixed
_refine_ls_matrix_type full
_refine_ls_number_parameters 1143
_refine_ls_number_reflns 17617
_refine_ls_number_restraints 0
_refine_ls_restrained_S_all 0.986
_refine_ls_R_factor_all 0.1082
_refine_ls_R_factor_gt 0.1030
_refine_ls_shift/su_max 0.001
_refine_ls_shift/su_mean 0.000
_refine_ls_structure_factor_coef Fsqd
_refine_ls_weighting_details 'calc w=1/[\s^2^(Fo^2^)+(0.1021P)^2^+41.8178P] where P=(Fo^2^+2Fc^2^)/3'
_refine_ls_weighting_scheme calc
_refine_ls_wR_factor_gt 0.2603
_refine_ls_wR_factor_ref 0.2645
_reflns_number_gt 16106
_reflns_number_total 17617
_reflns_threshold_expression >2sigma(I)
_cod_data_source_file b610158e.txt
_cod_data_source_block nac7_init2
_cod_original_sg_symbol_H-M P212121
_cod_database_code 7007789

loop_
_symmetry_equiv_pos_as_xyz
'x, y, z'
'-x+1/2, -y, z+1/2'
'x+1/2, -y+1/2, -z'
'-x, y+1/2, -z+1/2'

loop_
_atom_site_label
_atom_site_type_symbol
_atom_site_fract_x
_atom_site_fract_y
_atom_site_fract_z
_atom_site_U_iso_or_equiv
_atom_site_adp_type
_atom_site_occupancy
_atom_site_symmetry_multiplicity
_atom_site_calc_flag
_atom_site_refinement_flags
_atom_site_disorder_assembly
_atom_site_disorder_group
Co1 Co 0.78333(5) 0.39505(3) 0.76171(3) 0.0251(2) Uani 1 1 d . . .
N21 N 0.6725(3) 0.3740(2) 0.74799(18) 0.0228(10) Uani 1 1 d . . .
N22 N 0.7508(4) 0.4807(3) 0.7763(3) 0.0451(18) Uani 1 1 d . . .
N23 N 0.9007(3) 0.4083(2) 0.7702(3) 0.0358(14) Uani 1 1 d . . .
N24 N 0.8005(3) 0.3077(2) 0.75039(18) 0.0228(9) Uani 1 1 d . . .
C1 C 0.6572(3) 0.3121(3) 0.7223(2) 0.0203(10) Uani 1 1 d . . .
C2 C 0.5627(3) 0.3002(3) 0.7370(2) 0.0237(11) Uani 1 1 d . . .
C3 C 0.5290(4) 0.3697(3) 0.7417(3) 0.0270(11) Uani 1 1 d . . .
H3 H 0.487(3) 0.3713(3) 0.770(2) 0.032 Uiso 1 1 calc R . .
C4 C 0.6052(3) 0.4043(3) 0.7592(2) 0.0282(12) Uani 1 1 d . . .
C5 C 0.6034(4) 0.4661(3) 0.7867(3) 0.0375(17) Uani 1 1 d . . .
C6 C 0.6728(5) 0.5016(4) 0.7921(3) 0.048(2) Uani 1 1 d . . .
C7 C 0.6858(6) 0.5676(4) 0.8169(5) 0.073(4) Uani 1 1 d . . .
C8 C 0.7613(5) 0.5902(4) 0.7874(6) 0.104(6) Uani 1 1 d . . .
H8 H 0.807(6) 0.629(5) 0.817(4) 0.125 Uiso 1 1 calc R . .
C9 C 0.8062(5) 0.5289(4) 0.7770(6) 0.085(5) Uani 1 1 d . . .
C10 C 0.8897(6) 0.5218(4) 0.7769(7) 0.109(7) Uani 1 1 d . . .
H10 H 0.925(6) 0.565(7) 0.7812(10) 0.131 Uiso 1 1 calc R . .
C11 C 0.9352(5) 0.4664(4) 0.7718(5) 0.059(3) Uani 1 1 d . . .
C12 C 1.0290(4) 0.4659(3) 0.7701(3) 0.0371(16) Uani 1 1 d . . .
C13 C 1.0471(4) 0.3924(3) 0.7642(3) 0.0335(14) Uani 1 1 d . . .
H13 H 1.075(3) 0.3806(14) 0.790(3) 0.040 Uiso 1 1 calc R . .
C14 C 0.9612(4) 0.3621(3) 0.7675(3) 0.0276(12) Uani 1 1 d . . .
C15 C 0.9476(3) 0.2973(3) 0.7639(3) 0.0253(11) Uani 1 1 d . . .
C16 C 0.8652(3) 0.2716(2) 0.7545(2) 0.0198(10) Uani 1 1 d . . .
C17 C 0.8415(3) 0.2019(2) 0.7486(2) 0.0211(11) Uani 1 1 d . . .
C18 C 0.7536(4) 0.2066(3) 0.7246(2) 0.0250(12) Uani 1 1 d . . .
H18 H 0.7591(6) 0.2120(5) 0.686(3) 0.030 Uiso 1 1 calc R . .
C19 C 0.7230(3) 0.2698(3) 0.7483(2) 0.0231(11) Uani 1 1 d . . .
H19 H 0.7049(14) 0.2613(7) 0.785(3) 0.028 Uiso 1 1 calc R . .
C20 C 0.6725(3) 0.3143(3) 0.6628(2) 0.0201(10) Uani 1 1 d . . .
H20A H 0.640(3) 0.349(2) 0.6472(8) 0.030 Uiso 1 1 calc R . .
H20B H 0.655(3) 0.274(2) 0.6470(8) 0.030 Uiso 1 1 calc R . .
H20C H 0.732(3) 0.321(2) 0.6561(4) 0.030 Uiso 1 1 calc R . .
C25 C 0.5152(4) 0.2599(3) 0.6969(2) 0.0274(12) Uani 1 1 d . . .
H25A H 0.522(3) 0.2767(17) 0.6640(18) 0.041 Uiso 1 1 calc R . .
H25B H 0.460(3) 0.260(2) 0.7053(12) 0.041 Uiso 1 1 calc R . .
H25C H 0.535(2) 0.219(2) 0.6974(14) 0.041 Uiso 1 1 calc R . .
C26 C 0.5560(4) 0.2695(3) 0.7924(2) 0.0288(13) Uani 1 1 d . . .
H26A H 0.5834(19) 0.235(2) 0.7926(2) 0.035 Uiso 1 1 calc R . .
H26B H 0.5780(16) 0.2945(17) 0.8151(15) 0.035 Uiso 1 1 calc R . .
C27 C 0.4665(4) 0.2559(3) 0.8086(3) 0.0328(14) Uani 1 1 d . . .
O28 O 0.4137(4) 0.2974(3) 0.8109(3) 0.0566(16) Uani 1 1 d . . .
N29 N 0.4513(5) 0.1977(4) 0.8201(4) 0.061(2) Uani 1 1 d . . .
H29A H 0.4024 0.1866 0.8298 0.073 Uiso 1 1 calc R . .
H29B H 0.4900 0.1698 0.8180 0.073 Uiso 1 1 calc R . .
C30 C 0.4936(4) 0.4027(3) 0.6920(2) 0.0286(12) Uani 1 1 d . . .
H30A H 0.5051 0.4478 0.6941 0.034 Uiso 1 1 calc R . .
H30B H 0.5220 0.3863 0.6613 0.034 Uiso 1 1 calc R . .
C31 C 0.4005(4) 0.3932(4) 0.6849(3) 0.0345(14) Uani 1 1 d . . .
H31A H 0.3913(8) 0.356(3) 0.6763(7) 0.041 Uiso 1 1 calc R . .
H31B H 0.3768(18) 0.3998(6) 0.713(2) 0.041 Uiso 1 1 calc R . .
C32 C 0.3674(5) 0.4367(4) 0.6442(3) 0.0464(19) Uani 1 1 d . . .
O33 O 0.3385(4) 0.4904(3) 0.6563(2) 0.0510(14) Uani 1 1 d . . .
N34 N 0.3735(5) 0.4158(4) 0.5953(3) 0.059(2) Uani 1 1 d . . .
H34A H 0.3572 0.4392 0.5696 0.071 Uiso 1 1 calc R . .
H34B H 0.3937 0.3788 0.5892 0.071 Uiso 1 1 calc R . .
C35 C 0.5180(5) 0.4856(4) 0.8063(3) 0.0464(19) Uani 1 1 d . . .
H35A H 0.4880 0.4486 0.8174 0.070 Uiso 1 1 calc R . .
H35B H 0.4883 0.5063 0.7785 0.070 Uiso 1 1 calc R . .
H35C H 0.5238 0.5142 0.8354 0.070 Uiso 1 1 calc R . .
C36 C 0.6136(6) 0.6167(4) 0.8144(5) 0.076(4) Uani 1 1 d . . .
H36A H 0.5884 0.6153 0.7803 0.114 Uiso 1 1 calc R . .
H36B H 0.6349 0.6585 0.8208 0.114 Uiso 1 1 calc R . .
H36C H 0.5730 0.6065 0.8406 0.114 Uiso 1 1 calc R . .
C37 C 0.7232(8) 0.5646(5) 0.8692(4) 0.067(3) Uani 1 1 d . . .
H37A H 0.783(4) 0.526(3) 0.8686(4) 0.081 Uiso 1 1 calc R . .
H37B H 0.750(2) 0.619(4) 0.8818(10) 0.081 Uiso 1 1 calc R . .
C38 C 0.6699(8) 0.5462(5) 0.9035(6) 0.078(4) Uani 1 1 d . . .
O39 O 0.6312(6) 0.5900(5) 0.9353(4) 0.095(3) Uani 1 1 d . . .
N40 N 0.6404(6) 0.4841(9) 0.9175(3) 0.124(7) Uani 1 1 d . . .
H40A H 0.6594 0.4512 0.9016 0.149 Uiso 1 1 calc R . .
H40B H 0.6039 0.4799 0.9418 0.149 Uiso 1 1 calc R . .
C41 C 0.7387(5) 0.6215(4) 0.7341(7) 0.092(5) Uani 1 1 d . . .
H41A H 0.714(3) 0.661(4) 0.7410(10) 0.111 Uiso 1 1 calc R . .
H41B H 0.699(4) 0.596(3) 0.7174(19) 0.111 Uiso 1 1 calc R . .
C42 C 0.8122(5) 0.6328(5) 0.6948(9) 0.135(9) Uani 1 1 d . . .
H42A H 0.8363 0.5922 0.6856 0.162 Uiso 1 1 calc R . .
H42B H 0.8546 0.6576 0.7124 0.162 Uiso 1 1 calc R . .
C43 C 0.7855(8) 0.6685(5) 0.6424(8) 0.098(5) Uani 1 1 d . . .
O44 O 0.7231(6) 0.6907(4) 0.6406(6) 0.134(5) Uani 1 1 d . . .
N45 N 0.8481(9) 0.6618(9) 0.6137(10) 0.216(14) Uani 1 1 d . . .
H45A H 0.8485 0.6776 0.5826 0.259 Uiso 1 1 calc R . .
H45B H 0.8905 0.6415 0.6253 0.259 Uiso 1 1 calc R . .
C46 C 1.0626(4) 0.4915(3) 0.8216(3) 0.0363(15) Uani 1 1 d . . .
H46A H 1.127(4) 0.490(3) 0.8209(9) 0.054 Uiso 1 1 calc R . .
H46B H 1.041(3) 0.464(2) 0.8525(17) 0.054 Uiso 1 1 calc R . .
H46C H 1.043(3) 0.538(3) 0.8267(12) 0.054 Uiso 1 1 calc R . .
C47 C 1.0563(7) 0.5079(4) 0.7244(4) 0.056(2) Uani 1 1 d . . .
H47A H 1.033(4) 0.486(2) 0.684(2) 0.084 Uiso 1 1 calc R . .
H47B H 1.129(4) 0.511(3) 0.7236(17) 0.084 Uiso 1 1 calc R . .
H47C H 1.028(4) 0.559(3) 0.7296(16) 0.084 Uiso 1 1 calc R . .
C48 C 1.0924(4) 0.3741(3) 0.7150(3) 0.0330(14) Uani 1 1 d . . .
H48A H 1.0652 0.3943 0.6854 0.040 Uiso 1 1 calc R . .
H48B H 1.0871 0.3287 0.7103 0.040 Uiso 1 1 calc R . .
C49 C 1.1853(4) 0.3914(3) 0.7131(3) 0.0417(16) Uani 1 1 d . . .
H49A H 1.2097 0.3735 0.6815 0.050 Uiso 1 1 calc R . .
H49B H 1.1911 0.4371 0.7112 0.050 Uiso 1 1 calc R . .
C50 C 1.2313(3) 0.3672(3) 0.7601(3) 0.0323(13) Uani 1 1 d . . .
O51 O 1.2538(3) 0.4029(2) 0.7959(2) 0.0466(13) Uani 1 1 d . . .
N52 N 1.2474(3) 0.3059(2) 0.7600(3) 0.0335(11) Uani 1 1 d . . .
H52A H 1.2746 0.2892 0.7856 0.040 Uiso 1 1 calc R . .
H52B H 1.2308 0.2825 0.7344 0.040 Uiso 1 1 calc R . .
C54 C 0.8401(4) 0.1710(3) 0.8036(3) 0.0319(13) Uani 1 1 d . . .
H54A H 0.820(3) 0.129(2) 0.8008(4) 0.048 Uiso 1 1 calc R . .
H54B H 0.805(3) 0.194(2) 0.8259(14) 0.048 Uiso 1 1 calc R . .
H54C H 0.894(3) 0.171(2) 0.8176(12) 0.048 Uiso 1 1 calc R . .
C53 C 1.0195(4) 0.2526(3) 0.7737(3) 0.0281(12) Uani 1 1 d . . .
H53A H 1.0010 0.2174 0.7946 0.042 Uiso 1 1 calc R . .
H53B H 1.0626 0.2748 0.7921 0.042 Uiso 1 1 calc R . .
H53C H 1.0404 0.2374 0.7407 0.042 Uiso 1 1 calc R . .
C55 C 0.9012(3) 0.1632(2) 0.7127(2) 0.0223(11) Uani 1 1 d . . .
H55A H 0.9528 0.1566 0.7315 0.027 Uiso 1 1 calc R . .
H55B H 0.8769 0.1218 0.7064 0.027 Uiso 1 1 calc R . .
C56 C 0.9207(4) 0.1942(3) 0.6596(2) 0.0260(12) Uani 1 1 d . . .
H56A H 0.871(3) 0.1893(4) 0.6349(14) 0.031 Uiso 1 1 calc R . .
H56B H 0.9315(7) 0.242(3) 0.6649(4) 0.031 Uiso 1 1 calc R . .
C57 C 0.9958(4) 0.1634(3) 0.6352(2) 0.0266(12) Uani 1 1 d . . .
O58 O 1.0652(3) 0.1678(2) 0.6560(2) 0.0322(10) Uani 1 1 d . . .
N59 N 0.9833(4) 0.1283(2) 0.5924(2) 0.0301(11) Uani 1 1 d . . .
H59 H 0.940(5) 0.1245(5) 0.5822(13) 0.036 Uiso 1 1 calc R . .
C60 C 0.6954(4) 0.1516(3) 0.7350(3) 0.0334(13) Uani 1 1 d . . .
H60A H 0.6398 0.1642 0.7251 0.040 Uiso 1 1 calc R . .
H60B H 0.6950 0.1430 0.7725 0.040 Uiso 1 1 calc R . .
C61 C 0.7173(4) 0.0903(3) 0.7059(3) 0.0298(13) Uani 1 1 d . . .
O62 O 0.7374(3) 0.0918(2) 0.6592(2) 0.0379(11) Uani 1 1 d . . .
N63 N 0.7123(3) 0.0361(2) 0.7335(3) 0.0371(12) Uani 1 1 d . . .
H63A H 0.7234 0.0005 0.7186 0.045 Uiso 1 1 calc R . .
H63B H 0.6980 0.0371 0.7660 0.045 Uiso 1 1 calc R . .
S1 S 0.75896(12) 0.37128(13) 0.84653(8) 0.0560(6) Uani 1 1 d . . .
C71 C 0.8519(6) 0.3839(7) 0.8859(4) 0.072(3) Uani 1 1 d . . .
H71A H 0.902(3) 0.425(3) 0.8604(18) 0.087 Uiso 1 1 calc R . .
H71B H 0.8303(15) 0.411(2) 0.932(3) 0.087 Uiso 1 1 calc R . .
C72 C 0.9001(6) 0.3215(6) 0.8972(4) 0.062(3) Uani 1 1 d . . .
H72 H 0.918(2) 0.302(2) 0.861(4) 0.075 Uiso 1 1 calc R . .
C73 C 0.9778(7) 0.3389(6) 0.9270(4) 0.074(3) Uani 1 1 d . . .
O74 O 1.0378(6) 0.3598(6) 0.8981(5) 0.111(4) Uani 1 1 d . . .
O75 O 0.9811(7) 0.3329(8) 0.9758(4) 0.129(5) Uani 1 1 d . . .
H75 H 1.0287 0.3390 0.9858 0.193 Uiso 1 1 calc R . .
N76 N 0.8512(6) 0.2757(6) 0.9245(4) 0.075(3) Uani 1 1 d . . .
H76 H 0.778(8) 0.2909(17) 0.944(2) 0.089 Uiso 1 1 calc R . .
C77 C 0.8816(7) 0.2164(8) 0.9302(5) 0.083(4) Uani 1 1 d . . .
O78 O 0.9510(6) 0.1998(5) 0.9144(4) 0.098(3) Uani 1 1 d . . .
C79 C 0.8262(11) 0.1654(9) 0.9549(6) 0.109(5) Uani 1 1 d . . .
H79A H 0.767(7) 0.196(2) 0.994(4) 0.164 Uiso 1 1 calc R . .
H79B H 0.880(4) 0.117(5) 0.983(5) 0.164 Uiso 1 1 calc R . .
H79C H 0.777(6) 0.132(5) 0.912(3) 0.164 Uiso 1 1 calc R . .
N1B N 0.8802(3) 0.4314(2) 0.6120(2) 0.0293(11) Uani 1 1 d . . .
C2B C 0.8718(4) 0.4025(3) 0.6591(3) 0.0273(12) Uani 1 1 d . . .
H2B H 0.912(3) 0.371(3) 0.6730(12) 0.033 Uiso 1 1 calc R . .
N3B N 0.8040(3) 0.4205(2) 0.6848(2) 0.0236(10) Uani 1 1 d . . .
C4B C 0.6875(4) 0.4924(3) 0.6534(3) 0.0310(13) Uani 1 1 d . . .
H4B H 0.657(3) 0.4877(6) 0.680(3) 0.037 Uiso 1 1 calc R . .
C5B C 0.6609(4) 0.5296(3) 0.6126(3) 0.0366(15) Uani 1 1 d . . .
C6B C 0.7133(5) 0.5396(3) 0.5687(4) 0.0441(17) Uani 1 1 d . . .
C7B C 0.7867(5) 0.5090(3) 0.5633(3) 0.0428(16) Uani 1 1 d . . .
H7B H 0.824(4) 0.5142(6) 0.529(3) 0.051 Uiso 1 1 calc R . .
C8B C 0.8110(4) 0.4699(3) 0.6054(3) 0.0306(13) Uani 1 1 d . . .
C9B C 0.7632(4) 0.4626(3) 0.6504(3) 0.0268(12) Uani 1 1 d . . .
C10B C 0.5754(5) 0.5586(4) 0.6132(4) 0.0459(18) Uani 1 1 d . . .
H10A H 0.5789(7) 0.599(3) 0.606(3) 0.069 Uiso 1 1 calc R . .
H10B H 0.553(2) 0.554(3) 0.644(2) 0.069 Uiso 1 1 calc R . .
H10C H 0.544(3) 0.540(3) 0.590(2) 0.069 Uiso 1 1 calc R . .
C11B C 0.6848(6) 0.5805(5) 0.5238(4) 0.060(2) Uani 1 1 d . . .
H11A H 0.628(5) 0.568(3) 0.514(2) 0.090 Uiso 1 1 calc R . .
H11B H 0.722(4) 0.575(3) 0.493(2) 0.090 Uiso 1 1 calc R . .
H11C H 0.685(5) 0.626(3) 0.5347(13) 0.090 Uiso 1 1 calc R . .
C1R C 0.9325(4) 0.4098(3) 0.5701(3) 0.0343(14) Uani 1 1 d . . .
H1R H 0.9384(7) 0.444(3) 0.542(3) 0.041 Uiso 1 1 calc R . .
C2R C 0.9008(4) 0.3485(3) 0.5449(3) 0.0253(12) Uani 1 1 d . . .
H2R H 0.871(3) 0.3551(8) 0.523(3) 0.030 Uiso 1 1 calc R . .
C3R C 0.9817(4) 0.3209(3) 0.5241(3) 0.0293(12) Uani 1 1 d . . .
H3R H 0.9984(15) 0.3423(19) 0.492(3) 0.035 Uiso 1 1 calc R . .
C4R C 1.0423(4) 0.3360(3) 0.5690(3) 0.0362(15) Uani 1 1 d . . .
H4R H 1.0387(5) 0.302(3) 0.596(3) 0.043 Uiso 1 1 calc R . .
C5R C 1.1312(5) 0.3450(5) 0.5537(4) 0.053(2) Uani 1 1 d . . .
O6R O 1.0108(3) 0.3946(3) 0.5915(2) 0.0398(11) Uani 1 1 d . . .
O7R O 0.8654(3) 0.31072(19) 0.58330(18) 0.0270(9) Uani 1 1 d . . .
H7R H 0.8359 0.2838 0.5695 0.041 Uiso 1 1 calc R . .
O8RA O 1.1442(8) 0.3943(8) 0.5234(6) 0.066(4) Uani 0.50 1 d P . .
H8RA H 1.1284 0.3863 0.4935 0.098 Uiso 0.50 1 calc PR . .
O8RB O 1.1768(8) 0.3663(8) 0.5885(6) 0.071(4) Uani 0.50 1 d P . .
H8RB H 1.2113 0.3900 0.5754 0.107 Uiso 0.50 1 calc PR . .
P1 P 1.00830(10) 0.22052(9) 0.46348(6) 0.0326(4) Uani 1 1 d . . .
O2P O 0.9751(3) 0.2540(2) 0.51586(17) 0.0322(10) Uani 1 1 d . . .
O3P O 1.0238(3) 0.1519(3) 0.48459(18) 0.0369(11) Uani 1 1 d . . .
O4P O 0.9393(3) 0.2133(3) 0.4243(2) 0.0431(12) Uani 1 1 d . . .
O5P O 1.0856(3) 0.2528(3) 0.44612(19) 0.0465(13) Uani 1 1 d . . .
C65 C 1.0515(4) 0.0965(3) 0.5642(3) 0.0382(15) Uani 1 1 d . . .
H65A H 1.0300(14) 0.056(3) 0.5475(11) 0.046 Uiso 1 1 calc R . .
H65B H 1.096(3) 0.0844(9) 0.5901(17) 0.046 Uiso 1 1 calc R . .
C66 C 1.0882(4) 0.1382(4) 0.5224(3) 0.0379(16) Uani 1 1 d . . .
H66 H 1.1112(19) 0.184(4) 0.5404(15) 0.045 Uiso 1 1 calc R . .
C67 C 1.1596(5) 0.1043(5) 0.4932(3) 0.055(2) Uani 1 1 d . . .
H67A H 1.189(3) 0.137(2) 0.466(3) 0.082 Uiso 1 1 calc R . .
H67B H 1.1351(17) 0.064(3) 0.471(3) 0.082 Uiso 1 1 calc R . .
H67C H 1.205(4) 0.088(3) 0.5215(18) 0.082 Uiso 1 1 calc R . .
Na1 Na 1.1653(8) 0.3989(7) 0.9523(7) 0.164(8) Uani 0.65(3) 1 d P . .
OW1 O 1.2056(4) 0.2435(3) 0.6590(2) 0.0493(13) Uani 1 1 d . . .
OW2 O 0.7530(3) 0.2386(3) 0.5323(2) 0.0447(12) Uani 1 1 d . . .
OW3 O 0.8016(4) 0.2859(3) 0.4301(2) 0.0493(13) Uani 1 1 d . . .
OW4 O 0.920(2) 0.2508(10) 1.0555(6) 0.287(18) Uani 1 1 d . . .
OW5 O 0.5162(8) 0.4491(6) 0.9905(5) 0.055(5) Uani 0.51(3) 1 d P . .
OW6 O 0.8123(5) 0.1153(4) 0.5580(4) 0.094(3) Uani 1 1 d . . .
OW7 O 1.2898(12) 0.4886(7) 0.5024(5) 0.158(6) Uani 1 1 d . . .
OW8 O 0.5262(15) 0.3491(9) 0.9302(15) 0.293(17) Uani 1 1 d . . .
OW9 O 0.6861(8) 0.2863(6) 0.9717(8) 0.170(7) Uani 1 1 d . . .
OW10 O 0.7049(19) 0.7674(12) 0.5779(10) 0.087(11) Uani 0.35(3) 1 d P . .
OW11 O 0.3935(5) 0.6203(4) 0.6506(4) 0.093(3) Uani 1 1 d . . .
OW12 O 1.3278(16) 0.3891(9) 0.8872(7) 0.243(13) Uani 1 1 d . . .
OW13 O 0.9959(8) 0.0783(7) 0.9060(5) 0.137(5) Uani 1 1 d . . .
OW14 O 0.7525(15) 0.0038(14) 0.5768(10) 0.085(10) Uani 0.34(3) 1 d P . .
OW15 O 1.0988(9) 0.3707(6) 0.4040(6) 0.137(5) Uani 1 1 d . . .
OW16 O 0.3896(11) 0.4976(10) 0.9447(7) 0.185(8) Uani 1 1 d . . .
OW17 O 1.1055(10) 0.3262(8) 1.0536(9) 0.199(10) Uani 1 1 d . . .
OW18 O 0.1705(12) 0.5025(7) 0.6075(8) 0.186(8) Uani 1 1 d . . .

loop_
_atom_site_aniso_label
_atom_site_aniso_U_11
_atom_site_aniso_U_22
_atom_site_aniso_U_33
_atom_site_aniso_U_23
_atom_site_aniso_U_13
_atom_site_aniso_U_12
Co1 0.0168(3) 0.0197(3) 0.0387(4) -0.0189(3) -0.0090(3) 0.0113(3)
N21 0.018(2) 0.028(2) 0.022(2) -0.0137(18) -0.0045(17) 0.0123(17)
N22 0.028(3) 0.036(3) 0.071(4) -0.039(3) -0.024(3) 0.022(2)
N23 0.020(2) 0.024(3) 0.063(4) -0.027(2) -0.021(2) 0.0141(19)
N24 0.011(2) 0.030(2) 0.027(2) -0.0050(18) 0.0000(17) 0.0057(16)
C1 0.015(2) 0.020(3) 0.026(3) -0.007(2) 0.000(2) 0.0047(18)
C2 0.019(3) 0.026(3) 0.026(3) -0.005(2) -0.002(2) -0.0006(19)
C3 0.018(3) 0.032(3) 0.031(3) 0.002(2) 0.003(2) 0.006(2)
C4 0.017(3) 0.042(3) 0.026(3) -0.004(3) -0.001(2) 0.013(2)
C5 0.031(3) 0.043(4) 0.039(3) -0.025(3) -0.010(3) 0.030(3)
C6 0.032(4) 0.045(4) 0.068(5) -0.039(4) -0.030(3) 0.030(3)
C7 0.061(6) 0.048(5) 0.112(8) -0.060(5) -0.053(6) 0.045(4)
C8 0.033(5) 0.045(5) 0.235(16) -0.098(8) -0.063(7) 0.032(4)
C9 0.041(5) 0.035(4) 0.180(12) -0.072(6) -0.052(6) 0.027(3)
C10 0.033(4) 0.031(4) 0.262(19) -0.073(7) -0.060(7) 0.015(3)
C11 0.026(4) 0.032(4) 0.119(8) -0.041(4) -0.030(4) 0.008(3)
C12 0.030(3) 0.019(3) 0.062(4) -0.016(3) -0.017(3) 0.008(2)
C13 0.021(3) 0.016(3) 0.063(4) -0.010(3) -0.020(3) 0.002(2)
C14 0.023(3) 0.024(3) 0.036(3) -0.008(2) -0.011(2) 0.012(2)
C15 0.015(2) 0.023(3) 0.038(3) -0.013(2) -0.004(2) 0.0059(19)
C16 0.022(3) 0.016(2) 0.022(2) -0.0049(19) -0.002(2) 0.0067(18)
C17 0.020(2) 0.013(2) 0.030(3) -0.001(2) 0.005(2) 0.0036(18)
C18 0.019(3) 0.017(3) 0.039(3) -0.003(2) 0.003(2) 0.0037(19)
C19 0.016(2) 0.026(3) 0.027(3) -0.006(2) 0.002(2) 0.008(2)
C20 0.015(2) 0.023(3) 0.023(2) -0.008(2) 0.0026(19) -0.0017(19)
C25 0.017(3) 0.029(3) 0.036(3) -0.001(2) -0.001(2) -0.005(2)
C26 0.019(3) 0.038(3) 0.029(3) 0.008(3) 0.004(2) 0.007(2)
C27 0.021(3) 0.047(4) 0.030(3) 0.011(3) 0.001(2) 0.005(3)
O28 0.029(3) 0.068(4) 0.073(4) 0.026(3) 0.017(3) 0.016(3)
N29 0.037(4) 0.048(4) 0.096(6) 0.010(4) 0.018(4) 0.004(3)
C30 0.017(3) 0.033(3) 0.036(3) 0.001(2) 0.000(2) 0.002(2)
C31 0.018(3) 0.042(3) 0.043(3) 0.005(3) -0.006(2) 0.004(3)
C32 0.023(3) 0.058(5) 0.058(5) 0.013(4) -0.012(3) -0.003(3)
O33 0.053(3) 0.038(3) 0.062(3) 0.006(3) -0.007(3) 0.010(2)
N34 0.049(4) 0.074(5) 0.055(4) 0.007(4) -0.008(3) 0.018(4)
C35 0.035(4) 0.058(5) 0.047(4) -0.018(3) -0.002(3) 0.027(3)
C36 0.065(6) 0.057(5) 0.106(8) -0.057(6) -0.053(6) 0.051(5)
C37 0.080(7) 0.054(5) 0.068(6) -0.028(5) -0.020(6) 0.015(5)
C38 0.067(7) 0.045(5) 0.123(10) 0.007(6) -0.051(7) -0.024(5)
O39 0.099(7) 0.094(6) 0.090(6) -0.035(5) 0.021(5) 0.029(5)
N40 0.058(6) 0.29(2) 0.027(4) -0.026(7) -0.014(4) 0.019(9)
C41 0.020(4) 0.026(4) 0.231(17) -0.048(7) -0.009(6) 0.012(3)
C42 0.014(4) 0.050(6) 0.34(3) -0.113(11) 0.035(8) -0.014(4)
C43 0.052(6) 0.031(4) 0.209(17) -0.032(7) 0.028(9) -0.001(4)
O44 0.096(7) 0.055(4) 0.252(14) 0.009(6) 0.118(9) 0.012(5)
N45 0.087(9) 0.199(18) 0.36(3) -0.20(2) 0.127(15) -0.073(11)
C46 0.021(3) 0.032(3) 0.056(4) -0.024(3) -0.005(3) -0.001(2)
C47 0.073(6) 0.027(4) 0.068(6) -0.006(3) -0.010(5) 0.009(4)
C48 0.021(3) 0.015(3) 0.063(4) -0.004(3) -0.010(3) -0.001(2)
C49 0.025(3) 0.030(3) 0.069(5) -0.008(3) -0.009(3) -0.002(3)
C50 0.012(3) 0.030(3) 0.056(4) -0.004(3) -0.004(3) -0.005(2)
O51 0.030(2) 0.035(3) 0.075(4) -0.019(3) -0.009(2) 0.004(2)
N52 0.027(3) 0.025(2) 0.049(3) -0.005(2) -0.005(2) 0.0014(19)
C54 0.026(3) 0.036(3) 0.034(3) 0.003(3) 0.004(3) 0.006(2)
C53 0.020(3) 0.021(3) 0.043(3) -0.003(2) -0.002(2) 0.007(2)
C55 0.019(3) 0.016(2) 0.033(3) -0.004(2) -0.001(2) 0.0050(19)
C56 0.027(3) 0.021(3) 0.030(3) 0.003(2) 0.009(2) 0.014(2)
C57 0.029(3) 0.013(2) 0.037(3) 0.004(2) 0.011(2) 0.007(2)
O58 0.022(2) 0.028(2) 0.047(3) -0.0044(19) 0.0047(19) 0.0030(16)
N59 0.024(3) 0.025(2) 0.041(3) -0.007(2) 0.003(2) 0.0085(19)
C60 0.025(3) 0.027(3) 0.049(4) -0.007(3) -0.001(3) -0.001(2)
C61 0.014(3) 0.018(3) 0.057(4) -0.001(2) 0.004(3) -0.006(2)
O62 0.044(3) 0.028(2) 0.042(3) -0.0023(19) -0.005(2) -0.0046(19)
N63 0.029(3) 0.022(2) 0.060(4) 0.007(2) 0.006(3) 0.004(2)
S1 0.0316(10) 0.0955(17) 0.0409(10) -0.0273(10) -0.0061(8) 0.0217(10)
C71 0.038(5) 0.127(10) 0.052(5) -0.039(6) -0.014(4) 0.026(5)
C72 0.038(4) 0.109(8) 0.040(4) -0.008(5) -0.004(4) -0.003(5)
C73 0.060(7) 0.103(9) 0.060(6) -0.004(6) -0.027(5) 0.013(6)
O74 0.064(5) 0.148(9) 0.122(8) 0.051(7) -0.032(5) -0.034(6)
O75 0.082(6) 0.227(14) 0.078(6) -0.040(7) -0.047(5) 0.024(8)
N76 0.062(6) 0.106(8) 0.056(5) 0.006(5) -0.006(4) 0.020(5)
C77 0.051(6) 0.137(12) 0.063(6) 0.017(7) 0.001(5) -0.022(7)
O78 0.063(5) 0.127(8) 0.105(7) 0.042(6) 0.008(5) 0.024(5)
C79 0.103(11) 0.140(14) 0.085(9) 0.008(9) 0.026(8) -0.020(10)
N1B 0.023(3) 0.015(2) 0.050(3) -0.003(2) 0.005(2) -0.0009(18)
C2B 0.019(3) 0.011(2) 0.052(4) -0.004(2) -0.001(2) 0.0037(19)
N3B 0.012(2) 0.0099(19) 0.049(3) -0.0023(19) -0.0051(19) 0.0046(15)
C4B 0.023(3) 0.021(3) 0.049(4) -0.002(3) -0.001(3) 0.001(2)
C5B 0.027(3) 0.025(3) 0.058(4) 0.000(3) -0.005(3) 0.010(2)
C6B 0.035(4) 0.030(3) 0.067(5) 0.009(3) 0.002(4) 0.000(3)
C7B 0.040(4) 0.020(3) 0.068(5) 0.003(3) 0.000(4) 0.000(3)
C8B 0.022(3) 0.016(3) 0.054(4) -0.004(3) -0.006(3) 0.000(2)
C9B 0.022(3) 0.015(2) 0.043(3) -0.003(2) -0.009(2) -0.0003(19)
C10B 0.030(4) 0.036(4) 0.072(5) 0.005(4) -0.006(3) 0.017(3)
C11B 0.057(5) 0.053(5) 0.070(6) 0.023(4) 0.007(5) 0.018(4)
C1R 0.023(3) 0.024(3) 0.056(4) -0.002(3) 0.002(3) -0.002(2)
C2R 0.019(3) 0.018(3) 0.039(3) -0.003(2) 0.000(2) 0.001(2)
C3R 0.026(3) 0.028(3) 0.034(3) -0.001(2) 0.003(2) 0.000(2)
C4R 0.025(3) 0.036(3) 0.048(4) -0.013(3) 0.006(3) 0.006(3)
C5R 0.027(4) 0.064(5) 0.068(6) -0.012(5) 0.013(4) -0.009(3)
O6R 0.021(2) 0.043(3) 0.056(3) -0.015(2) -0.001(2) 0.000(2)
O7R 0.022(2) 0.0194(19) 0.040(2) -0.0067(17) 0.0037(17) -0.0014(15)
O8RA 0.042(7) 0.083(10) 0.071(8) -0.022(8) 0.000(6) -0.011(7)
O8RB 0.031(6) 0.091(11) 0.092(10) -0.042(8) -0.007(6) 0.006(6)
P1 0.0195(7) 0.0508(10) 0.0274(7) -0.0092(7) 0.0029(6) 0.0079(7)
O2P 0.032(2) 0.035(2) 0.030(2) -0.0030(18) 0.0106(18) 0.0045(18)
O3P 0.029(2) 0.049(3) 0.033(2) -0.016(2) -0.0005(19) 0.010(2)
O4P 0.026(2) 0.068(4) 0.035(2) -0.003(2) -0.006(2) 0.005(2)
O5P 0.031(3) 0.079(4) 0.030(2) -0.006(2) 0.008(2) -0.001(3)
C65 0.031(3) 0.039(4) 0.045(4) -0.018(3) 0.007(3) 0.012(3)
C66 0.030(3) 0.054(4) 0.030(3) -0.019(3) 0.000(3) 0.019(3)
C67 0.034(4) 0.078(6) 0.051(4) -0.014(4) 0.005(3) 0.018(4)
Na1 0.118(10) 0.146(11) 0.228(17) 0.040(10) -0.083(10) -0.053(8)
OW1 0.042(3) 0.038(3) 0.068(3) -0.016(2) 0.010(3) -0.010(2)
OW2 0.023(2) 0.062(3) 0.048(3) -0.010(2) -0.007(2) -0.004(2)
OW3 0.046(3) 0.053(3) 0.049(3) 0.009(2) 0.002(2) 0.005(2)
OW4 0.57(5) 0.198(18) 0.090(9) -0.048(10) -0.077(17) 0.20(3)
OW5 0.043(7) 0.069(9) 0.054(7) 0.003(6) 0.002(5) -0.010(6)
OW6 0.064(5) 0.089(6) 0.129(8) -0.022(5) -0.035(5) 0.024(4)
OW7 0.25(2) 0.130(10) 0.090(7) -0.016(7) 0.032(10) 0.007(12)
OW8 0.20(2) 0.128(14) 0.55(5) -0.01(2) 0.15(3) 0.027(14)
OW9 0.106(9) 0.104(8) 0.30(2) -0.043(11) 0.090(12) -0.037(7)
OW10 0.11(2) 0.076(16) 0.076(16) 0.016(11) 0.009(14) 0.021(14)
OW11 0.057(4) 0.081(5) 0.142(8) -0.050(5) 0.026(5) -0.010(4)
OW12 0.37(3) 0.174(15) 0.185(15) -0.083(13) -0.179(19) 0.127(18)
OW13 0.100(8) 0.186(13) 0.126(9) 0.023(9) 0.031(7) 0.058(8)
OW14 0.057(14) 0.11(2) 0.089(18) -0.023(14) -0.002(12) 0.019(13)
OW15 0.142(11) 0.109(8) 0.159(11) -0.011(8) 0.086(9) -0.034(8)
OW16 0.142(13) 0.25(2) 0.161(14) -0.070(14) -0.008(11) -0.062(13)
OW17 0.111(10) 0.164(14) 0.32(3) -0.105(16) -0.066(14) 0.039(10)
OW18 0.207(17) 0.098(9) 0.25(2) 0.006(11) -0.106(16) -0.032(10)

loop_
_atom_type_symbol
_atom_type_description
_atom_type_scat_dispersion_real
_atom_type_scat_dispersion_imag
_atom_type_scat_source
C C 0.0033 0.0016 'International Tables Vol C Tables 4.2.6.8 and 6.1.1.4'
H H 0.0000 0.0000 'International Tables Vol C Tables 4.2.6.8 and 6.1.1.4'
N N 0.0061 0.0033 'International Tables Vol C Tables 4.2.6.8 and 6.1.1.4'
O O 0.0106 0.0060 'International Tables Vol C Tables 4.2.6.8 and 6.1.1.4'
S S 0.1246 0.1234 'International Tables Vol C Tables 4.2.6.8 and 6.1.1.4'
P P 0.1023 0.0942 'International Tables Vol C Tables 4.2.6.8 and 6.1.1.4'
Co Co 0.3387 1.2561 'International Tables Vol C Tables 4.2.6.8 and 6.1.1.4'
Na Na 0.0362 0.0249 'International Tables Vol C Tables 4.2.6.8 and 6.1.1.4'

loop_
_geom_angle_atom_site_label_1
_geom_angle_atom_site_label_2
_geom_angle_atom_site_label_3
_geom_angle
_geom_angle_site_symmetry_1
_geom_angle_site_symmetry_3
_geom_angle_publ_flag
N21 Co1 N24 83.2(2) . . ?
N21 Co1 N22 89.9(2) . . ?
N24 Co1 N22 172.1(3) . . ?
N21 Co1 N23 173.0(2) . . ?
N24 Co1 N23 90.8(2) . . ?
N22 Co1 N23 96.4(2) . . ?
N21 Co1 N3B 92.3(2) . . ?
N24 Co1 N3B 94.91(19) . . ?
N22 Co1 N3B 89.1(3) . . ?
N23 Co1 N3B 84.8(2) . . ?
N21 Co1 S1 87.65(16) . . ?
N24 Co1 S1 87.42(16) . . ?
N22 Co1 S1 88.6(2) . . ?
N23 Co1 S1 95.5(2) . . ?
N3B Co1 S1 177.64(14) . . ?
C4 N21 C1 113.1(5) . . ?
C4 N21 Co1 130.1(4) . . ?
C1 N21 Co1 116.7(3) . . ?
C9 N22 C6 110.8(6) . . ?
C9 N22 Co1 121.9(5) . . ?
C6 N22 Co1 127.0(6) . . ?
C11 N23 C14 110.5(5) . . ?
C11 N23 Co1 122.7(4) . . ?
C14 N23 Co1 126.0(4) . . ?
C16 N24 C19 111.5(5) . . ?
C16 N24 Co1 132.8(4) . . ?
C19 N24 Co1 114.0(3) . . ?
N21 C1 C20 112.5(5) . . ?
N21 C1 C19 101.8(4) . . ?
C20 C1 C19 109.3(4) . . ?
N21 C1 C2 101.3(4) . . ?
C20 C1 C2 113.1(4) . . ?
C19 C1 C2 118.0(5) . . ?
C25 C2 C26 109.8(5) . . ?
C25 C2 C3 113.2(5) . . ?
C26 C2 C3 107.1(5) . . ?
C25 C2 C1 114.3(5) . . ?
C26 C2 C1 110.3(5) . . ?
C3 C2 C1 101.7(4) . . ?
C4 C3 C30 109.0(5) . . ?
C4 C3 C2 101.1(4) . . ?
C30 C3 C2 119.0(5) . . ?
N21 C4 C5 123.8(6) . . ?
N21 C4 C3 112.6(5) . . ?
C5 C4 C3 123.6(5) . . ?
C6 C5 C4 121.2(6) . . ?
C6 C5 C35 124.5(6) . . ?
C4 C5 C35 114.3(7) . . ?
C5 C6 N22 122.9(6) . . ?
C5 C6 C7 130.8(7) . . ?
N22 C6 C7 106.2(7) . . ?
C37 C7 C8 97.6(9) . . ?
C37 C7 C6 112.9(8) . . ?
C8 C7 C6 101.1(7) . . ?
C37 C7 C36 112.0(8) . . ?
C8 C7 C36 112.0(10) . . ?
C6 C7 C36 118.6(7) . . ?
C9 C8 C7 101.9(9) . . ?
C9 C8 C41 108.9(11) . . ?
C7 C8 C41 112.3(7) . . ?
N22 C9 C10 125.0(7) . . ?
N22 C9 C8 109.2(8) . . ?
C10 C9 C8 125.0(7) . . ?
C9 C10 C11 128.3(8) . . ?
N23 C11 C10 123.5(7) . . ?
N23 C11 C12 113.9(6) . . ?
C10 C11 C12 122.6(7) . . ?
C11 C12 C46 109.3(7) . . ?
C11 C12 C47 107.8(7) . . ?
C46 C12 C47 110.4(6) . . ?
C11 C12 C13 101.2(5) . . ?
C46 C12 C13 111.4(6) . . ?
C47 C12 C13 116.1(6) . . ?
C48 C13 C14 112.3(5) . . ?
C48 C13 C12 114.9(6) . . ?
C14 C13 C12 103.7(5) . . ?
N23 C14 C15 125.8(6) . . ?
N23 C14 C13 110.4(5) . . ?
C15 C14 C13 123.6(5) . . ?
C14 C15 C16 121.5(5) . . ?
C14 C15 C53 118.6(5) . . ?
C16 C15 C53 119.8(5) . . ?
N24 C16 C15 122.1(5) . . ?
N24 C16 C17 110.8(5) . . ?
C15 C16 C17 127.1(4) . . ?
C16 C17 C54 108.8(5) . . ?
C16 C17 C18 102.0(4) . . ?
C54 C17 C18 111.8(5) . . ?
C16 C17 C55 114.0(4) . . ?
C54 C17 C55 108.6(4) . . ?
C18 C17 C55 111.6(5) . . ?
C60 C18 C19 113.1(5) . . ?
C60 C18 C17 116.8(5) . . ?
C19 C18 C17 101.2(4) . . ?
N24 C19 C1 106.6(4) . . ?
N24 C19 C18 102.0(4) . . ?
C1 C19 C18 123.6(5) . . ?
C27 C26 C2 112.9(5) . . ?
O28 C27 N29 122.6(7) . . ?
O28 C27 C26 122.6(7) . . ?
N29 C27 C26 114.9(6) . . ?
C31 C30 C3 113.6(5) . . ?
C32 C31 C30 110.8(6) . . ?
O33 C32 N34 123.7(8) . . ?
O33 C32 C31 121.2(8) . . ?
N34 C32 C31 115.1(8) . . ?
C38 C37 C7 110.7(11) . . ?
C37 C38 O39 120.1(9) . . ?
C37 C38 N40 131.7(13) . . ?
O39 C38 N40 108.3(13) . . ?
C8 C41 C42 116.3(10) . . ?
C41 C42 C43 113.6(10) . . ?
O44 C43 N45 139(2) . . ?
O44 C43 C42 118.6(15) . . ?
N45 C43 C42 102.5(18) . . ?
C13 C48 C49 116.1(6) . . ?
C50 C49 C48 112.1(6) . . ?
O51 C50 N52 122.7(7) . . ?
O51 C50 C49 121.9(6) . . ?
N52 C50 C49 115.4(6) . . ?
C56 C55 C17 114.9(4) . . ?
C57 C56 C55 110.2(4) . . ?
O58 C57 N59 121.8(5) . . ?
O58 C57 C56 121.2(6) . . ?
N59 C57 C56 116.9(6) . . ?
C57 N59 C65 122.4(6) . . ?
C18 C60 C61 114.6(5) . . ?
O62 C61 N63 122.8(6) . . ?
O62 C61 C60 120.5(6) . . ?
N63 C61 C60 116.7(6) . . ?
C71 S1 Co1 110.5(4) . . ?
C72 C71 S1 113.0(8) . . ?
N76 C72 C73 112.3(9) . . ?
N76 C72 C71 112.6(9) . . ?
C73 C72 C71 107.7(10) . . ?
O75 C73 O74 124.5(11) . . ?
O75 C73 C72 120.7(12) . . ?
O74 C73 C72 114.8(9) . . ?
C73 O74 Na1 113.5(9) . . ?
C77 N76 C72 118.5(10) . . ?
O78 C77 N76 123.7(12) . . ?
O78 C77 C79 117.5(15) . . ?
N76 C77 C79 118.8(13) . . ?
C2B N1B C8B 106.8(5) . . ?
C2B N1B C1R 125.1(5) . . ?
C8B N1B C1R 124.6(6) . . ?
N3B C2B N1B 112.9(5) . . ?
C2B N3B C9B 105.1(5) . . ?
C2B N3B Co1 121.7(4) . . ?
C9B N3B Co1 132.7(4) . . ?
C5B C4B C9B 119.8(7) . . ?
C4B C5B C6B 119.7(6) . . ?
C4B C5B C10B 120.7(7) . . ?
C6B C5B C10B 119.6(7) . . ?
C7B C6B C5B 122.1(7) . . ?
C7B C6B C11B 117.6(8) . . ?
C5B C6B C11B 120.1(7) . . ?
C6B C7B C8B 116.5(8) . . ?
N1B C8B C9B 106.4(6) . . ?
N1B C8B C7B 131.1(7) . . ?
C9B C8B C7B 122.5(6) . . ?
C4B C9B C8B 119.2(6) . . ?
C4B C9B N3B 132.0(6) . . ?
C8B C9B N3B 108.7(5) . . ?
O6R C1R N1B 108.1(6) . . ?
O6R C1R C2R 105.7(5) . . ?
N1B C1R C2R 112.5(5) . . ?
O7R C2R C3R 112.3(5) . . ?
O7R C2R C1R 109.1(5) . . ?
C3R C2R C1R 100.4(5) . . ?
O2P C3R C2R 111.3(5) . . ?
O2P C3R C4R 111.1(5) . . ?
C2R C3R C4R 102.0(5) . . ?
O6R C4R C5R 109.3(6) . . ?
O6R C4R C3R 104.3(5) . . ?
C5R C4R C3R 116.3(7) . . ?
O8RB C5R O8RA 92.3(12) . . ?
O8RB C5R C4R 115.4(10) . . ?
O8RA C5R C4R 113.9(10) . . ?
C1R O6R C4R 110.6(5) . . ?
O5P P1 O4P 118.1(3) . . ?
O5P P1 O3P 113.0(3) . . ?
O4P P1 O3P 104.7(3) . . ?
O5P P1 O2P 109.1(3) . . ?
O4P P1 O2P 110.4(3) . . ?
O3P P1 O2P 100.1(2) . . ?
C3R O2P P1 122.1(4) . . ?
C66 O3P P1 121.8(5) . . ?
N59 C65 C66 111.9(6) . . ?
O3P C66 C65 107.7(6) . . ?
O3P C66 C67 108.0(5) . . ?
C65 C66 C67 111.4(7) . . ?
O74 Na1 OW14 120.3(8) . 4_756 ?
O74 Na1 OW7 135.6(8) . 2_765 ?
OW14 Na1 OW7 45.3(7) 4_756 2_765 ?

loop_
_geom_bond_atom_site_label_1
_geom_bond_atom_site_label_2
_geom_bond_distance
_geom_bond_site_symmetry_2
_geom_bond_publ_flag
Co1 N21 1.878(5) . ?
Co1 N24 1.884(5) . ?
Co1 N22 1.916(5) . ?
Co1 N23 1.929(5) . ?
Co1 N3B 2.058(6) . ?
Co1 S1 2.250(2) . ?
N21 C4 1.292(7) . ?
N21 C1 1.479(7) . ?
N22 C9 1.354(12) . ?
N22 C6 1.395(9) . ?
N23 C11 1.346(10) . ?
N23 C14 1.381(7) . ?
N24 C16 1.297(7) . ?
N24 C19 1.486(7) . ?
C1 C20 1.534(8) . ?
C1 C19 1.538(7) . ?
C1 C2 1.590(8) . ?
C2 C25 1.534(8) . ?
C2 C26 1.555(8) . ?
C2 C3 1.567(8) . ?
C3 C4 1.499(9) . ?
C3 C30 1.553(9) . ?
C4 C5 1.480(9) . ?
C5 C6 1.354(12) . ?
C5 C35 1.525(9) . ?
C6 C7 1.543(10) . ?
C7 C37 1.464(14) . ?
C7 C8 1.51(2) . ?
C7 C36 1.560(9) . ?
C8 C9 1.505(9) . ?
C8 C41 1.55(2) . ?
C9 C10 1.358(12) . ?
C10 C11 1.386(10) . ?
C11 C12 1.516(10) . ?
C12 C46 1.517(10) . ?
C12 C47 1.528(13) . ?
C12 C13 1.582(8) . ?
C13 C48 1.502(11) . ?
C13 C14 1.530(9) . ?
C14 C15 1.386(8) . ?
C15 C16 1.457(8) . ?
C15 C53 1.516(7) . ?
C16 C17 1.525(7) . ?
C17 C54 1.543(8) . ?
C17 C18 1.548(8) . ?
C17 C55 1.559(7) . ?
C18 C60 1.516(8) . ?
C18 C19 1.545(7) . ?
C26 C27 1.529(9) . ?
C27 O28 1.222(9) . ?
C27 N29 1.286(11) . ?
C30 C31 1.528(8) . ?
C31 C32 1.484(10) . ?
C32 O33 1.262(11) . ?
C32 N34 1.324(12) . ?
C37 C38 1.285(19) . ?
C38 O39 1.378(17) . ?
C38 N40 1.44(2) . ?
C41 C42 1.570(19) . ?
C42 C43 1.59(3) . ?
C43 O44 1.113(16) . ?
C43 N45 1.254(17) . ?
C48 C49 1.545(9) . ?
C49 C50 1.498(11) . ?
C50 O51 1.236(9) . ?
C50 N52 1.320(8) . ?
C55 C56 1.533(8) . ?
C56 C57 1.510(8) . ?
C57 O58 1.243(8) . ?
C57 N59 1.333(9) . ?
N59 C65 1.475(8) . ?
C60 C61 1.530(8) . ?
C61 O62 1.231(9) . ?
C61 N63 1.344(8) . ?
S1 C71 1.825(9) . ?
C71 C72 1.554(17) . ?
C72 N76 1.426(15) . ?
C72 C73 1.511(14) . ?
C73 O75 1.250(16) . ?
C73 O74 1.294(16) . ?
O74 Na1 2.611(14) . ?
N76 C77 1.351(19) . ?
C77 O78 1.241(16) . ?
C77 C79 1.53(2) . ?
N1B C2B 1.352(9) . ?
N1B C8B 1.391(8) . ?
N1B C1R 1.435(9) . ?
C2B N3B 1.330(8) . ?
N3B C9B 1.409(8) . ?
C4B C5B 1.371(10) . ?
C4B C9B 1.377(8) . ?
C5B C6B 1.417(11) . ?
C5B C10B 1.511(9) . ?
C6B C7B 1.357(11) . ?
C6B C11B 1.504(12) . ?
C7B C8B 1.406(11) . ?
C8B C9B 1.391(10) . ?
C1R O6R 1.415(8) . ?
C1R C2R 1.531(8) . ?
C2R O7R 1.384(8) . ?
C2R C3R 1.525(8) . ?
C3R O2P 1.429(8) . ?
C3R C4R 1.538(10) . ?
C4R O6R 1.453(8) . ?
C4R C5R 1.501(10) . ?
C5R O8RB 1.236(16) . ?
C5R O8RA 1.310(19) . ?
P1 O5P 1.489(6) . ?
P1 O4P 1.504(5) . ?
P1 O3P 1.564(6) . ?
P1 O2P 1.600(4) . ?
O3P C66 1.446(8) . ?
C65 C66 1.502(11) . ?
C66 C67 1.548(9) . ?
Na1 OW14 2.68(3) 4_756 ?
Na1 OW7 2.79(2) 2_765 ?
OW7 Na1 2.79(2) 2_764 ?
OW14 Na1 2.68(3) 4_746 ?
